data_4120009
loop_
_publ_author_name
'Andrew J. Keane'
'Peter Y. Zavalij'
'Lawrence R. Sita'

_publ_section_title
;
 N-N Bond Cleavage of Mid-Valent Ta(IV) Hydrazido and Hydrazidium
 Complexes Relevant to the Schrock Cycle for Dinitrogen Fixation
;
_journal_name_full 'Journal of the American Chemical Society'
_journal_page_first 9580
_journal_page_last 9583
_journal_paper_doi 10.1021/ja402804k
_journal_volume 135
_journal_year 2013
_chemical_formula_moiety 'C21 H41 Cl N5 Ta'
_chemical_formula_sum 'C21 H41 Cl N5 Ta'
_chemical_formula_weight 579.99
_chemical_name_common cmpd1
_chemical_name_systematic
;
cmpd1
;
_space_group_IT_number 2
_symmetry_cell_setting triclinic
_symmetry_space_group_name_Hall '-P 1'
_symmetry_space_group_name_H-M 'P -1'
_atom_sites_solution_hydrogens geom
_atom_sites_solution_primary direct
_atom_sites_solution_secondary difmap
_audit_creation_method 'SHELXL-97 & ZCIF'
_cell_angle_alpha 82.118(2)
_cell_angle_beta 79.502(2)
_cell_angle_gamma 84.438(2)
_cell_formula_units_Z 2
_cell_length_a 8.4097(12)
_cell_length_b 9.3623(14)
_cell_length_c 16.113(2)
_cell_measurement_reflns_used 17709
_cell_measurement_temperature 150(2)
_cell_measurement_theta_max 31.0
_cell_measurement_theta_min 2.2
_cell_volume 1232.2(3)
_computing_cell_refinement Apex2
_computing_data_collection 'Apex2 (Bruker, 2010)'
_computing_data_reduction Apex2
_computing_molecular_graphics 'XSHEL (Bruker, 2004)'
_computing_publication_material SHELXL-97
_computing_structure_refinement 'SHELXL-97 (Sheldrick, 2008)'
_computing_structure_solution 'SHELXS-97 (Sheldrick, 2008)'
_diffrn_ambient_temperature 150(2)
_diffrn_detector 'CCD area detector'
_diffrn_detector_area_resol_mean 11.198
_diffrn_detector_type 'Bruker Smart Apex II'
_diffrn_measured_fraction_theta_full 0.996
_diffrn_measured_fraction_theta_max 0.989
_diffrn_measurement_details
;
sample ID : 'Sita-Keane AK-394 150K'
no. frames:  3030
time/frame:    15
total time:    17.7
detec.dist.     5.0
frame size:   512
;
_diffrn_measurement_device_type 'three-circle diffractometer'
_diffrn_measurement_method '\f and \w scans'
_diffrn_measurement_specimen_support 'MiTeGen loop'
_diffrn_orient_matrix_type standard
_diffrn_orient_matrix_UB_11 -0.0273898
_diffrn_orient_matrix_UB_12 -0.0573169
_diffrn_orient_matrix_UB_13 0.0571466
_diffrn_orient_matrix_UB_21 0.0203968
_diffrn_orient_matrix_UB_22 0.0840823
_diffrn_orient_matrix_UB_23 0.0277665
_diffrn_orient_matrix_UB_31 -0.1163575
_diffrn_orient_matrix_UB_32 0.0365536
_diffrn_orient_matrix_UB_33 0.0027702
_diffrn_radiation_monochromator graphite
_diffrn_radiation_source 'fine-focus sealed tube'
_diffrn_radiation_type MoK\a
_diffrn_radiation_wavelength 0.71073
_diffrn_reflns_av_R_equivalents 0.0190
_diffrn_reflns_av_sigmaI/netI 0.0194
_diffrn_reflns_limit_h_max 11
_diffrn_reflns_limit_h_min -11
_diffrn_reflns_limit_k_max 13
_diffrn_reflns_limit_k_min -13
_diffrn_reflns_limit_l_max 22
_diffrn_reflns_limit_l_min -22
_diffrn_reflns_number 20540
_diffrn_reflns_theta_full 27.50
_diffrn_reflns_theta_max 30.00
_diffrn_reflns_theta_min 2.41
_diffrn_standards_decay_% 0
_exptl_absorpt_coefficient_mu 4.584
_exptl_absorpt_correction_T_max 0.632
_exptl_absorpt_correction_T_min 0.444
_exptl_absorpt_correction_type multi-scan
_exptl_absorpt_process_details 'SADABS (Sheldrick, 2008)'
_exptl_crystal_colour ligght-yellow
_exptl_crystal_density_diffrn 1.563
_exptl_crystal_description prism
_exptl_crystal_F_000 584
_exptl_crystal_size_max 0.185
_exptl_crystal_size_mid 0.17
_exptl_crystal_size_min 0.10
_refine_diff_density_max 1.201
_refine_diff_density_min -0.857
_refine_diff_density_rms 0.074
_refine_ls_extinction_method none
_refine_ls_goodness_of_fit_ref 1.000
_refine_ls_hydrogen_treatment refall
_refine_ls_matrix_type full
_refine_ls_number_parameters 389
_refine_ls_number_reflns 7090
_refine_ls_number_restraints 0
_refine_ls_restrained_S_all 1.000
_refine_ls_R_factor_all 0.0155
_refine_ls_R_factor_gt 0.0148
_refine_ls_shift/su_max 0.002
_refine_ls_shift/su_mean 0.000
_refine_ls_structure_factor_coef Fsqd
_refine_ls_weighting_details 'w=1/[\s^2^(Fo^2^)+(0.01P)^2^+1.135P], P=(max(Fo^2^,0)+2Fc^2^)/3'
_refine_ls_weighting_scheme calc
_refine_ls_wR_factor_gt 0.0337
_refine_ls_wR_factor_ref 0.0339
_reflns_number_gt 6875
_reflns_number_total 7090
_reflns_threshold_expression >2sigma(I)
_cod_data_source_file ja402804k_si_001.cif
_cod_data_source_block cmpd1
_cod_database_code 4120009

loop_
_symmetry_equiv_pos_as_xyz
'x, y, z'
'-x, -y, -z'

loop_
_atom_site_label
_atom_site_type_symbol
_atom_site_fract_x
_atom_site_fract_y
_atom_site_fract_z
_atom_site_U_iso_or_equiv
_atom_site_adp_type
_atom_site_occupancy
_atom_site_symmetry_multiplicity
_atom_site_calc_flag
Ta1 Ta 0.173541(7) 0.754578(6) 0.247548(4) 0.01424(2) Uani 1 1 d
Cl1 Cl 0.45444(5) 0.77648(5) 0.17014(3) 0.02342(8) Uani 1 1 d
N1 N 0.23767(16) 0.76772(16) 0.34576(9) 0.0190(3) Uani 1 1 d
N2 N 0.28958(18) 0.78618(19) 0.41949(10) 0.0253(3) Uani 1 1 d
C1 C 0.4062(3) 0.8976(3) 0.40178(16) 0.0374(5) Uani 1 1 d
H11 H 0.435(3) 0.914(3) 0.4557(18) 0.046(4) Uiso 1 1 d
H12 H 0.504(3) 0.865(3) 0.3652(18) 0.046(4) Uiso 1 1 d
H13 H 0.356(3) 0.991(3) 0.3767(17) 0.046(4) Uiso 1 1 d
C2 C 0.3573(3) 0.6509(3) 0.46076(15) 0.0401(5) Uani 1 1 d
H21 H 0.388(4) 0.675(3) 0.5124(19) 0.055(5) Uiso 1 1 d
H22 H 0.278(4) 0.577(3) 0.4738(19) 0.055(5) Uiso 1 1 d
H23 H 0.453(4) 0.609(3) 0.4228(19) 0.055(5) Uiso 1 1 d
N11 N 0.12475(16) 0.95792(15) 0.16631(9) 0.0168(2) Uani 1 1 d
N12 N -0.05228(16) 0.88688(14) 0.28020(8) 0.0163(2) Uani 1 1 d
C11 C -0.01891(18) 0.98937(17) 0.21312(10) 0.0158(3) Uani 1 1 d
N13 N -0.12287(17) 1.10868(15) 0.19562(9) 0.0206(3) Uani 1 1 d
C12 C -0.2978(2) 1.0999(2) 0.21614(13) 0.0266(4) Uani 1 1 d
H121 H -0.325(3) 1.005(3) 0.2221(15) 0.031(3) Uiso 1 1 d
H122 H -0.343(3) 1.145(3) 0.2684(15) 0.031(3) Uiso 1 1 d
H123 H -0.347(3) 1.151(3) 0.1716(15) 0.031(3) Uiso 1 1 d
C13 C -0.0709(3) 1.2544(2) 0.17447(14) 0.0293(4) Uani 1 1 d
H131 H 0.042(3) 1.256(3) 0.1743(16) 0.037(4) Uiso 1 1 d
H132 H -0.095(3) 1.298(3) 0.1207(17) 0.037(4) Uiso 1 1 d
H133 H -0.126(3) 1.310(3) 0.2167(16) 0.037(4) Uiso 1 1 d
C14 C 0.1811(2) 1.03773(18) 0.08238(11) 0.0202(3) Uani 1 1 d
H14 H 0.095(3) 1.104(2) 0.0679(14) 0.024 Uiso 1 1 d
C15 C 0.2272(2) 0.9380(2) 0.01334(12) 0.0257(4) Uani 1 1 d
H151 H 0.262(3) 0.993(3) -0.0389(16) 0.036(4) Uiso 1 1 d
H152 H 0.314(3) 0.870(3) 0.0263(16) 0.036(4) Uiso 1 1 d
H153 H 0.136(3) 0.887(3) 0.0076(16) 0.036(4) Uiso 1 1 d
C16 C 0.3249(2) 1.1248(2) 0.08517(13) 0.0288(4) Uani 1 1 d
H161 H 0.359(3) 1.182(3) 0.0318(16) 0.034(4) Uiso 1 1 d
H162 H 0.301(3) 1.192(3) 0.1250(16) 0.034(4) Uiso 1 1 d
H163 H 0.417(3) 1.060(3) 0.0988(15) 0.034(4) Uiso 1 1 d
C17 C -0.1343(2) 0.93593(18) 0.36218(10) 0.0191(3) Uani 1 1 d
H17 H -0.245(3) 0.974(2) 0.3555(14) 0.023 Uiso 1 1 d
C18 C -0.1445(2) 0.8123(2) 0.43461(11) 0.0248(3) Uani 1 1 d
H181 H -0.203(3) 0.846(3) 0.4888(15) 0.031(3) Uiso 1 1 d
H182 H -0.205(3) 0.736(3) 0.4262(15) 0.031(3) Uiso 1 1 d
H183 H -0.042(3) 0.774(3) 0.4409(15) 0.031(3) Uiso 1 1 d
C19 C -0.0485(3) 1.0582(2) 0.38543(13) 0.0294(4) Uani 1 1 d
H191 H -0.105(3) 1.094(3) 0.4376(18) 0.045(4) Uiso 1 1 d
H192 H 0.062(3) 1.023(3) 0.3942(17) 0.045(4) Uiso 1 1 d
H193 H -0.042(3) 1.138(3) 0.3431(18) 0.045(4) Uiso 1 1 d
C20 C 0.2320(2) 0.50039(18) 0.23082(11) 0.0210(3) Uani 1 1 d
C21 C 0.0891(2) 0.50972(17) 0.29347(11) 0.0197(3) Uani 1 1 d
C22 C -0.03745(19) 0.57950(17) 0.25225(11) 0.0188(3) Uani 1 1 d
C23 C 0.0245(2) 0.61027(17) 0.16376(11) 0.0185(3) Uani 1 1 d
C24 C 0.1898(2) 0.55888(18) 0.14992(11) 0.0204(3) Uani 1 1 d
C25 C 0.3913(2) 0.4209(2) 0.24420(15) 0.0314(4) Uani 1 1 d
H251 H 0.481(4) 0.455(3) 0.205(2) 0.059(5) Uiso 1 1 d
H252 H 0.413(4) 0.433(3) 0.298(2) 0.059(5) Uiso 1 1 d
H253 H 0.390(4) 0.318(3) 0.2410(19) 0.059(5) Uiso 1 1 d
C26 C 0.0711(3) 0.4425(2) 0.38442(13) 0.0298(4) Uani 1 1 d
H261 H 0.178(3) 0.409(3) 0.3988(17) 0.046(4) Uiso 1 1 d
H262 H 0.018(3) 0.510(3) 0.4237(18) 0.046(4) Uiso 1 1 d
H263 H 0.013(3) 0.361(3) 0.3934(17) 0.046(4) Uiso 1 1 d
C27 C -0.2145(2) 0.5953(2) 0.28956(13) 0.0257(4) Uani 1 1 d
H271 H -0.238(3) 0.555(3) 0.3504(17) 0.041(4) Uiso 1 1 d
H272 H -0.259(3) 0.696(3) 0.2838(16) 0.041(4) Uiso 1 1 d
H273 H -0.271(3) 0.543(3) 0.2622(17) 0.041(4) Uiso 1 1 d
C28 C -0.0795(3) 0.6735(2) 0.09954(13) 0.0287(4) Uani 1 1 d
H281 H -0.023(3) 0.673(3) 0.0428(18) 0.046(4) Uiso 1 1 d
H282 H -0.169(3) 0.619(3) 0.1039(17) 0.046(4) Uiso 1 1 d
H283 H -0.121(3) 0.766(3) 0.1069(17) 0.046(4) Uiso 1 1 d
C29 C 0.2994(3) 0.5521(2) 0.06595(13) 0.0296(4) Uani 1 1 d
H291 H 0.255(4) 0.609(3) 0.022(2) 0.056(5) Uiso 1 1 d
H292 H 0.396(4) 0.586(3) 0.0640(19) 0.056(5) Uiso 1 1 d
H293 H 0.311(4) 0.455(3) 0.0505(19) 0.056(5) Uiso 1 1 d

loop_
_atom_site_aniso_label
_atom_site_aniso_U_11
_atom_site_aniso_U_22
_atom_site_aniso_U_33
_atom_site_aniso_U_23
_atom_site_aniso_U_13
_atom_site_aniso_U_12
Ta1 0.01352(3) 0.01432(3) 0.01507(3) -0.00197(2) -0.00323(2) -0.00024(2)
Cl1 0.01515(16) 0.0280(2) 0.02547(19) -0.00131(16) -0.00122(13) -0.00043(14)
N1 0.0167(6) 0.0233(7) 0.0175(6) -0.0033(5) -0.0043(5) -0.0006(5)
N2 0.0203(7) 0.0376(9) 0.0201(7) -0.0065(6) -0.0074(5) -0.0020(6)
C1 0.0359(11) 0.0424(12) 0.0411(12) -0.0128(10) -0.0160(9) -0.0100(9)
C2 0.0400(12) 0.0510(14) 0.0314(11) 0.0083(10) -0.0198(9) -0.0064(10)
N11 0.0170(6) 0.0169(6) 0.0159(6) -0.0003(5) -0.0028(5) -0.0004(5)
N12 0.0164(6) 0.0160(6) 0.0161(6) -0.0030(5) -0.0019(5) -0.0001(5)
C11 0.0177(7) 0.0144(7) 0.0168(7) -0.0040(5) -0.0057(5) -0.0002(5)
N13 0.0205(6) 0.0166(6) 0.0241(7) -0.0026(5) -0.0045(5) 0.0031(5)
C12 0.0206(8) 0.0301(9) 0.0284(9) -0.0062(7) -0.0056(7) 0.0074(7)
C13 0.0385(10) 0.0165(8) 0.0308(10) -0.0018(7) -0.0033(8) 0.0027(7)
C14 0.0211(7) 0.0205(8) 0.0176(7) 0.0007(6) -0.0022(6) -0.0010(6)
C15 0.0275(9) 0.0296(9) 0.0185(8) -0.0027(7) -0.0019(6) 0.0013(7)
C16 0.0289(9) 0.0265(9) 0.0296(10) 0.0016(8) -0.0011(7) -0.0097(7)
C17 0.0184(7) 0.0214(8) 0.0171(7) -0.0040(6) -0.0011(5) 0.0002(6)
C18 0.0272(9) 0.0269(9) 0.0186(8) -0.0019(7) 0.0002(6) -0.0027(7)
C19 0.0426(11) 0.0257(9) 0.0215(9) -0.0080(7) -0.0027(8) -0.0085(8)
C20 0.0206(7) 0.0162(7) 0.0271(8) -0.0044(6) -0.0074(6) 0.0027(6)
C21 0.0241(8) 0.0149(7) 0.0208(8) -0.0006(6) -0.0065(6) -0.0027(6)
C22 0.0183(7) 0.0154(7) 0.0238(8) -0.0047(6) -0.0043(6) -0.0028(5)
C23 0.0213(7) 0.0152(7) 0.0207(8) -0.0041(6) -0.0065(6) -0.0018(6)
C24 0.0225(8) 0.0178(7) 0.0214(8) -0.0067(6) -0.0026(6) -0.0003(6)
C25 0.0247(9) 0.0262(9) 0.0448(12) -0.0078(8) -0.0125(8) 0.0079(7)
C26 0.0425(11) 0.0231(9) 0.0242(9) 0.0036(7) -0.0089(8) -0.0081(8)
C27 0.0185(8) 0.0254(9) 0.0343(10) -0.0088(8) -0.0017(7) -0.0050(6)
C28 0.0320(9) 0.0287(10) 0.0289(10) -0.0004(8) -0.0162(8) -0.0028(8)
C29 0.0324(10) 0.0298(10) 0.0256(9) -0.0106(8) 0.0028(7) -0.0011(8)

loop_
_atom_type_symbol
_atom_type_description
_atom_type_scat_dispersion_real
_atom_type_scat_dispersion_imag
_atom_type_scat_source
C C 0.0033 0.0016 'International Tables Vol C Tables 4.2.6.8 and 6.1.1.4'
H H 0.0000 0.0000 'International Tables Vol C Tables 4.2.6.8 and 6.1.1.4'
N N 0.0061 0.0033 'International Tables Vol C Tables 4.2.6.8 and 6.1.1.4'
Cl Cl 0.1484 0.1585 'International Tables Vol C Tables 4.2.6.8 and 6.1.1.4'
Ta Ta -0.7052 6.5227 'International Tables Vol C Tables 4.2.6.8 and 6.1.1.4'

loop_
_geom_angle_atom_site_label_1
_geom_angle_atom_site_label_2
_geom_angle_atom_site_label_3
_geom_angle
N1 Ta1 N12 93.16(6)
N1 Ta1 N11 117.51(6)
N12 Ta1 N11 60.45(5)
N1 Ta1 C20 103.07(6)
N12 Ta1 C20 132.84(5)
N11 Ta1 C20 137.36(6)
N1 Ta1 C21 93.15(6)
N12 Ta1 C21 102.21(5)
N11 Ta1 C21 144.06(5)
C20 Ta1 C21 34.06(6)
N1 Ta1 Cl1 90.70(5)
N12 Ta1 Cl1 140.62(4)
N11 Ta1 Cl1 83.18(4)
C20 Ta1 Cl1 83.83(4)
C21 Ta1 Cl1 116.70(4)
N1 Ta1 C22 116.52(6)
N12 Ta1 C22 77.75(5)
N11 Ta1 C22 111.38(5)
C20 Ta1 C22 55.31(5)
C21 Ta1 C22 33.15(5)
Cl1 Ta1 C22 133.88(4)
N1 Ta1 C24 135.94(6)
N12 Ta1 C24 120.67(5)
N11 Ta1 C24 104.23(5)
C20 Ta1 C24 33.40(6)
C21 Ta1 C24 55.11(6)
Cl1 Ta1 C24 80.40(4)
C22 Ta1 C24 53.91(5)
N1 Ta1 C23 147.20(6)
N12 Ta1 C23 88.83(5)
N11 Ta1 C23 91.79(5)
C20 Ta1 C23 54.68(5)
C21 Ta1 C23 54.60(5)
Cl1 Ta1 C23 108.16(4)
C22 Ta1 C23 32.46(5)
C24 Ta1 C23 31.98(5)
N2 N1 Ta1 176.54(13)
N1 N2 C2 112.24(16)
N1 N2 C1 109.81(15)
C2 N2 C1 111.39(17)
N2 C1 H11 108.2(16)
N2 C1 H12 110.4(16)
H11 C1 H12 109(2)
N2 C1 H13 110.5(16)
H11 C1 H13 107(2)
H12 C1 H13 112(2)
N2 C2 H21 105.6(18)
N2 C2 H22 111.3(17)
H21 C2 H22 111(2)
N2 C2 H23 111.4(17)
H21 C2 H23 111(2)
H22 C2 H23 106(2)
C11 N11 C14 122.73(13)
C11 N11 Ta1 94.10(10)
C14 N11 Ta1 141.89(10)
C11 N12 C17 117.41(13)
C11 N12 Ta1 94.48(9)
C17 N12 Ta1 131.27(10)
N11 C11 N12 110.96(13)
N11 C11 N13 125.31(15)
N12 C11 N13 123.72(14)
C11 N13 C13 123.22(15)
C11 N13 C12 120.69(15)
C13 N13 C12 114.70(15)
N13 C12 H121 111.1(15)
N13 C12 H122 110.8(14)
H121 C12 H122 110(2)
N13 C12 H123 109.9(14)
H121 C12 H123 107(2)
H122 C12 H123 107.3(19)
N13 C13 H131 111.4(15)
N13 C13 H132 111.8(15)
H131 C13 H132 109(2)
N13 C13 H133 107.9(16)
H131 C13 H133 107(2)
H132 C13 H133 109(2)
N11 C14 C15 112.10(14)
N11 C14 C16 110.90(14)
C15 C14 C16 109.87(15)
N11 C14 H14 108.0(13)
C15 C14 H14 108.1(13)
C16 C14 H14 107.7(13)
C14 C15 H151 109.2(15)
C14 C15 H152 109.7(15)
H151 C15 H152 108(2)
C14 C15 H153 111.4(15)
H151 C15 H153 108(2)
H152 C15 H153 110(2)
C14 C16 H161 112.0(15)
C14 C16 H162 113.3(15)
H161 C16 H162 105(2)
C14 C16 H163 110.3(14)
H161 C16 H163 108(2)
H162 C16 H163 108(2)
N12 C17 C18 111.78(14)
N12 C17 C19 111.58(14)
C18 C17 C19 109.24(15)
N12 C17 H17 107.8(13)
C18 C17 H17 108.7(13)
C19 C17 H17 107.6(13)
C17 C18 H181 111.0(14)
C17 C18 H182 113.4(14)
H181 C18 H182 104.3(19)
C17 C18 H183 110.0(15)
H181 C18 H183 110(2)
H182 C18 H183 108(2)
C17 C19 H191 111.9(16)
C17 C19 H192 109.8(16)
H191 C19 H192 108(2)
C17 C19 H193 112.1(17)
H191 C19 H193 107(2)
H192 C19 H193 109(2)
C21 C20 C24 107.89(14)
C21 C20 C25 125.99(17)
C24 C20 C25 125.37(17)
C21 C20 Ta1 73.66(9)
C24 C20 Ta1 78.19(9)
C25 C20 Ta1 122.09(13)
C22 C21 C20 107.66(14)
C22 C21 C26 125.88(16)
C20 C21 C26 126.10(16)
C22 C21 Ta1 76.21(9)
C20 C21 Ta1 72.28(9)
C26 C21 Ta1 122.64(12)
C21 C22 C23 108.59(14)
C21 C22 C27 126.89(16)
C23 C22 C27 123.62(15)
C21 C22 Ta1 70.64(9)
C23 C22 Ta1 76.36(9)
C27 C22 Ta1 127.67(11)
C24 C23 C22 107.94(14)
C24 C23 C28 128.69(16)
C22 C23 C28 123.12(16)
C24 C23 Ta1 72.87(9)
C22 C23 Ta1 71.18(9)
C28 C23 Ta1 125.90(12)
C23 C24 C20 107.84(15)
C23 C24 C29 126.95(16)
C20 C24 C29 124.97(16)
C23 C24 Ta1 75.15(9)
C20 C24 Ta1 68.41(9)
C29 C24 Ta1 126.28(12)
C20 C25 H251 114.0(19)
C20 C25 H252 109.9(19)
H251 C25 H252 105(3)
C20 C25 H253 111.4(18)
H251 C25 H253 108(2)
H252 C25 H253 109(3)
C21 C26 H261 109.9(16)
C21 C26 H262 112.2(16)
H261 C26 H262 109(2)
C21 C26 H263 111.4(17)
H261 C26 H263 106(2)
H262 C26 H263 109(2)
C22 C27 H271 112.9(15)
C22 C27 H272 112.4(15)
H271 C27 H272 108(2)
C22 C27 H273 109.2(16)
H271 C27 H273 105(2)
H272 C27 H273 108(2)
C23 C28 H281 112.3(17)
C23 C28 H282 110.7(17)
H281 C28 H282 106(2)
C23 C28 H283 112.9(17)
H281 C28 H283 108(2)
H282 C28 H283 106(2)
C24 C29 H291 111.8(18)
C24 C29 H292 113(2)
H291 C29 H292 105(3)
C24 C29 H293 110.7(18)
H291 C29 H293 104(2)
H292 C29 H293 111(3)

loop_
_geom_bond_atom_site_label_1
_geom_bond_atom_site_label_2
_geom_bond_distance
Ta1 N1 1.7853(14)
Ta1 N12 2.1855(13)
Ta1 N11 2.2061(13)
Ta1 C20 2.4246(17)
Ta1 C21 2.4425(17)
Ta1 Cl1 2.4755(5)
Ta1 C22 2.5143(16)
Ta1 C24 2.5522(17)
Ta1 C23 2.5815(16)
N1 N2 1.375(2)
N2 C2 1.462(3)
N2 C1 1.465(3)
C1 H11 0.98(3)
C1 H12 0.97(3)
C1 H13 1.00(3)
C2 H21 0.97(3)
C2 H22 0.99(3)
C2 H23 1.00(3)
N11 C11 1.332(2)
N11 C14 1.473(2)
N12 C11 1.351(2)
N12 C17 1.485(2)
C11 N13 1.380(2)
N13 C13 1.449(2)
N13 C12 1.455(2)
C12 H121 0.93(2)
C12 H122 0.99(2)
C12 H123 0.95(2)
C13 H131 0.95(3)
C13 H132 0.95(3)
C13 H133 0.94(3)
C14 C15 1.522(3)
C14 C16 1.533(3)
C14 H14 0.95(2)
C15 H151 0.94(3)
C15 H152 0.95(3)
C15 H153 0.97(3)
C16 H161 0.96(3)
C16 H162 0.94(3)
C16 H163 0.98(3)
C17 C18 1.524(2)
C17 C19 1.532(3)
C17 H17 0.99(2)
C18 H181 1.00(2)
C18 H182 0.96(2)
C18 H183 0.92(2)
C19 H191 0.97(3)
C19 H192 0.98(3)
C19 H193 0.94(3)
C20 C21 1.425(2)
C20 C24 1.435(2)
C20 C25 1.504(2)
C21 C22 1.416(2)
C21 C26 1.500(2)
C22 C23 1.426(2)
C22 C27 1.502(2)
C23 C24 1.414(2)
C23 C28 1.499(2)
C24 C29 1.497(3)
C25 H251 0.94(3)
C25 H252 0.94(3)
C25 H253 0.97(3)
C26 H261 0.99(3)
C26 H262 0.97(3)
C26 H263 0.92(3)
C27 H271 0.99(3)
C27 H272 0.98(3)
C27 H273 0.92(3)
C28 H281 0.95(3)
C28 H282 0.94(3)
C28 H283 0.92(3)
C29 H291 0.94(3)
C29 H292 0.89(3)
C29 H293 0.96(3)

loop_
_geom_torsion_atom_site_label_1
_geom_torsion_atom_site_label_2
_geom_torsion_atom_site_label_3
_geom_torsion_atom_site_label_4
_geom_torsion
N1 Ta1 N11 C11 -77.37(11)
N12 Ta1 N11 C11 -0.30(9)
C20 Ta1 N11 C11 122.26(10)
C21 Ta1 N11 C11 68.12(13)
Cl1 Ta1 N11 C11 -164.58(9)
C22 Ta1 N11 C11 60.76(10)
C24 Ta1 N11 C11 117.16(10)
C23 Ta1 N11 C11 87.34(10)
N1 Ta1 N11 C14 116.79(17)
N12 Ta1 N11 C14 -166.14(19)
C20 Ta1 N11 C14 -43.6(2)
C21 Ta1 N11 C14 -97.72(19)
Cl1 Ta1 N11 C14 29.57(17)
C22 Ta1 N11 C14 -105.09(17)
C24 Ta1 N11 C14 -48.68(18)
C23 Ta1 N11 C14 -78.50(18)
N1 Ta1 N12 C11 120.33(10)
N11 Ta1 N12 C11 0.29(9)
C20 Ta1 N12 C11 -128.57(10)
C21 Ta1 N12 C11 -145.76(9)
Cl1 Ta1 N12 C11 25.37(12)
C22 Ta1 N12 C11 -123.21(10)
C24 Ta1 N12 C11 -89.26(10)
C23 Ta1 N12 C11 -92.43(10)
N1 Ta1 N12 C17 -12.75(14)
N11 Ta1 N12 C17 -132.79(15)
C20 Ta1 N12 C17 98.35(15)
C21 Ta1 N12 C17 81.16(14)
Cl1 Ta1 N12 C17 -107.71(13)
C22 Ta1 N12 C17 103.71(14)
C24 Ta1 N12 C17 137.66(13)
C23 Ta1 N12 C17 134.49(14)
C14 N11 C11 N12 170.11(14)
Ta1 N11 C11 N12 0.45(13)
C14 N11 C11 N13 -8.7(2)
Ta1 N11 C11 N13 -178.41(14)
C17 N12 C11 N11 141.34(14)
Ta1 N12 C11 N11 -0.45(13)
C17 N12 C11 N13 -39.8(2)
Ta1 N12 C11 N13 178.42(14)
N11 C11 N13 C13 -48.2(2)
N12 C11 N13 C13 133.13(18)
N11 C11 N13 C12 145.97(17)
N12 C11 N13 C12 -32.7(2)
C11 N11 C14 C15 -124.38(17)
Ta1 N11 C14 C15 38.8(2)
C11 N11 C14 C16 112.40(18)
Ta1 N11 C14 C16 -84.5(2)
C11 N12 C17 C18 -172.52(14)
Ta1 N12 C17 C18 -47.63(19)
C11 N12 C17 C19 -49.87(19)
Ta1 N12 C17 C19 75.02(18)
N1 Ta1 C20 C21 75.95(10)
N12 Ta1 C20 C21 -31.05(13)
N11 Ta1 C20 C21 -121.85(10)
Cl1 Ta1 C20 C21 165.23(9)
C22 Ta1 C20 C21 -37.42(9)
C24 Ta1 C20 C21 -112.85(14)
C23 Ta1 C20 C21 -77.32(10)
N1 Ta1 C20 C24 -171.20(10)
N12 Ta1 C20 C24 81.80(12)
N11 Ta1 C20 C24 -9.01(14)
C21 Ta1 C20 C24 112.85(14)
Cl1 Ta1 C20 C24 -81.92(9)
C22 Ta1 C20 C24 75.43(10)
C23 Ta1 C20 C24 35.53(9)
N1 Ta1 C20 C25 -46.66(17)
N12 Ta1 C20 C25 -153.67(14)
N11 Ta1 C20 C25 115.53(16)
C21 Ta1 C20 C25 -122.6(2)
Cl1 Ta1 C20 C25 42.62(15)
C22 Ta1 C20 C25 -160.04(18)
C24 Ta1 C20 C25 124.5(2)
C23 Ta1 C20 C25 160.06(18)
C24 C20 C21 C22 -2.78(19)
C25 C20 C21 C22 -173.25(17)
Ta1 C20 C21 C22 68.63(11)
C24 C20 C21 C26 170.69(17)
C25 C20 C21 C26 0.2(3)
Ta1 C20 C21 C26 -117.90(17)
C24 C20 C21 Ta1 -71.41(12)
C25 C20 C21 Ta1 118.12(18)
N1 Ta1 C21 C22 137.18(10)
N12 Ta1 C21 C22 43.25(10)
N11 Ta1 C21 C22 -12.61(15)
C20 Ta1 C21 C22 -113.98(14)
Cl1 Ta1 C21 C22 -130.46(9)
C24 Ta1 C21 C22 -75.78(10)
C23 Ta1 C21 C22 -36.41(9)
N1 Ta1 C21 C20 -108.84(10)
N12 Ta1 C21 C20 157.23(9)
N11 Ta1 C21 C20 101.37(12)
Cl1 Ta1 C21 C20 -16.48(11)
C22 Ta1 C21 C20 113.98(14)
C24 Ta1 C21 C20 38.20(9)
C23 Ta1 C21 C20 77.57(10)
N1 Ta1 C21 C26 13.16(15)
N12 Ta1 C21 C26 -80.76(15)
N11 Ta1 C21 C26 -136.62(14)
C20 Ta1 C21 C26 122.00(19)
Cl1 Ta1 C21 C26 105.53(14)
C22 Ta1 C21 C26 -124.01(19)
C24 Ta1 C21 C26 160.20(17)
C23 Ta1 C21 C26 -160.43(17)
C20 C21 C22 C23 1.57(19)
C26 C21 C22 C23 -171.92(16)
Ta1 C21 C22 C23 67.55(11)
C20 C21 C22 C27 170.92(16)
C26 C21 C22 C27 -2.6(3)
Ta1 C21 C22 C27 -123.10(17)
C20 C21 C22 Ta1 -65.98(11)
C26 C21 C22 Ta1 120.53(18)
N1 Ta1 C22 C21 -49.33(11)
N12 Ta1 C22 C21 -136.74(10)
N11 Ta1 C22 C21 172.09(9)
C20 Ta1 C22 C21 38.49(10)
Cl1 Ta1 C22 C21 70.58(11)
C24 Ta1 C22 C21 79.73(11)
C23 Ta1 C22 C21 115.65(14)
N1 Ta1 C22 C23 -164.99(9)
N12 Ta1 C22 C23 107.61(10)
N11 Ta1 C22 C23 56.44(10)
C20 Ta1 C22 C23 -77.17(10)
C21 Ta1 C22 C23 -115.65(14)
Cl1 Ta1 C22 C23 -45.07(11)
C24 Ta1 C22 C23 -35.93(9)
N1 Ta1 C22 C27 72.84(16)
N12 Ta1 C22 C27 -14.56(15)
N11 Ta1 C22 C27 -65.73(16)
C20 Ta1 C22 C27 160.66(18)
C21 Ta1 C22 C27 122.2(2)
Cl1 Ta1 C22 C27 -167.24(13)
C24 Ta1 C22 C27 -158.09(18)
C23 Ta1 C22 C27 -122.17(19)
C21 C22 C23 C24 0.27(19)
C27 C22 C23 C24 -169.51(15)
Ta1 C22 C23 C24 64.06(12)
C21 C22 C23 C28 175.05(16)
C27 C22 C23 C28 5.3(3)
Ta1 C22 C23 C28 -121.16(16)
C21 C22 C23 Ta1 -63.80(11)
C27 C22 C23 Ta1 126.43(16)
N1 Ta1 C23 C24 -91.12(14)
N12 Ta1 C23 C24 174.85(10)
N11 Ta1 C23 C24 114.46(10)
C20 Ta1 C23 C24 -37.15(10)
C21 Ta1 C23 C24 -79.25(11)
Cl1 Ta1 C23 C24 31.06(10)
C22 Ta1 C23 C24 -116.46(14)
N1 Ta1 C23 C22 25.33(15)
N12 Ta1 C23 C22 -68.69(10)
N11 Ta1 C23 C22 -129.08(9)
C20 Ta1 C23 C22 79.30(10)
C21 Ta1 C23 C22 37.21(9)
Cl1 Ta1 C23 C22 147.52(8)
C24 Ta1 C23 C22 116.46(14)
N1 Ta1 C23 C28 143.11(15)
N12 Ta1 C23 C28 49.08(16)
N11 Ta1 C23 C28 -11.30(16)
C20 Ta1 C23 C28 -162.92(18)
C21 Ta1 C23 C28 154.99(18)
Cl1 Ta1 C23 C28 -94.71(15)
C22 Ta1 C23 C28 117.77(19)
C24 Ta1 C23 C28 -125.8(2)
C22 C23 C24 C20 -1.98(18)
C28 C23 C24 C20 -176.38(17)
Ta1 C23 C24 C20 60.98(11)
C22 C23 C24 C29 172.53(17)
C28 C23 C24 C29 -1.9(3)
Ta1 C23 C24 C29 -124.51(18)
C22 C23 C24 Ta1 -62.96(11)
C28 C23 C24 Ta1 122.64(18)
C21 C20 C24 C23 2.95(19)
C25 C20 C24 C23 173.49(17)
Ta1 C20 C24 C23 -65.36(12)
C21 C20 C24 C29 -171.69(17)
C25 C20 C24 C29 -1.2(3)
Ta1 C20 C24 C29 119.99(17)
C21 C20 C24 Ta1 68.31(11)
C25 C20 C24 Ta1 -121.14(18)
N1 Ta1 C24 C23 128.85(11)
N12 Ta1 C24 C23 -5.99(12)
N11 Ta1 C24 C23 -69.81(10)
C20 Ta1 C24 C23 116.47(14)
C21 Ta1 C24 C23 77.48(10)
Cl1 Ta1 C24 C23 -150.19(10)
C22 Ta1 C24 C23 36.49(9)
N1 Ta1 C24 C20 12.38(14)
N12 Ta1 C24 C20 -122.46(10)
N11 Ta1 C24 C20 173.72(10)
C21 Ta1 C24 C20 -38.99(10)
Cl1 Ta1 C24 C20 93.34(10)
C22 Ta1 C24 C20 -79.98(11)
C23 Ta1 C24 C20 -116.47(14)
N1 Ta1 C24 C29 -105.92(17)
N12 Ta1 C24 C29 119.24(15)
N11 Ta1 C24 C29 55.42(16)
C20 Ta1 C24 C29 -118.3(2)
C21 Ta1 C24 C29 -157.29(18)
Cl1 Ta1 C24 C29 -24.96(15)
C22 Ta1 C24 C29 161.72(18)
C23 Ta1 C24 C29 125.2(2)
